data_1562896
loop_
_publ_author_name
'Nelson, Eryn'
'Formen, Jeffrey S. S. K.'
'Wolf, Christian'

_publ_section_title
;
 Rapid Organocatalytic Chirality Analysis of Amines, Amino Acids,
 Alcohols, Amino Alcohols and Diols with Achiral Iso(thio)cyanate Probes
;
_journal_name_full 'Chemical Science'
_journal_paper_doi 10.1039/D1SC02061G
_journal_year 2021
_chemical_absolute_configuration syn
_chemical_formula_moiety 'C15 H15 N3 O3'
_chemical_formula_sum 'C15 H15 N3 O3'
_chemical_formula_weight 285.30
_space_group_crystal_system monoclinic
_space_group_IT_number 4
_space_group_name_Hall 'P 2yb'
_space_group_name_H-M_alt 'P 1 21 1'
_atom_sites_solution_hydrogens mixed
_atom_sites_solution_primary intrinsic
_audit_creation_method SHELXL-2018/3
_audit_update_record
;
2021-04-13 deposited with the CCDC.	2021-05-25 downloaded from the CCDC.
;
_cell_angle_alpha 90
_cell_angle_beta 96.422(2)
_cell_angle_gamma 90
_cell_formula_units_Z 2
_cell_length_a 4.64130(10)
_cell_length_b 11.0456(3)
_cell_length_c 13.6158(4)
_cell_measurement_reflns_used 5088
_cell_measurement_temperature 100(2)
_cell_measurement_theta_max 68.12
_cell_measurement_theta_min 3.27
_cell_volume 693.65(3)
_computing_cell_refinement 'SAINT V8.37A (Bruker, 2005)'
_computing_data_collection 'APEX3 V2016.5-0 (Bruker, 2016)'
_computing_data_reduction
; 
SAINT V8.37A, XPREP v2014/2, SADABS V2016/2 (Bruker, 2016) 
;
_computing_molecular_graphics 'SHELXLE v932 (Hubschle, 2011)'
_computing_publication_material 'XCIF V2014-2 (Bruker, 2014)'
_computing_structure_refinement 'SHELX-2018-3 (Sheldrick, 2015)'
_computing_structure_solution 'SHELX-2014-5 (Sheldrick, 2015)'
_diffrn_ambient_temperature 100(2)
_diffrn_measured_fraction_theta_full 0.988
_diffrn_measured_fraction_theta_max 0.987
_diffrn_measurement_device 'Bruker APEX DUO/ApexII CCD'
_diffrn_measurement_method 'profile data from \f and \w scans'
_diffrn_radiation_monochromator 'multilayer mirrors'
_diffrn_radiation_source 'microfocus sealed tube'
_diffrn_radiation_type CuK\a
_diffrn_radiation_wavelength 1.54178
_diffrn_reflns_av_R_equivalents 0.0614
_diffrn_reflns_av_unetI/netI 0.0588
_diffrn_reflns_Laue_measured_fraction_full 0.988
_diffrn_reflns_Laue_measured_fraction_max 0.987
_diffrn_reflns_limit_h_max 5
_diffrn_reflns_limit_h_min -5
_diffrn_reflns_limit_k_max 13
_diffrn_reflns_limit_k_min -13
_diffrn_reflns_limit_l_max 16
_diffrn_reflns_limit_l_min -16
_diffrn_reflns_number 9430
_diffrn_reflns_point_group_measured_fraction_full 0.981
_diffrn_reflns_point_group_measured_fraction_max 0.978
_diffrn_reflns_theta_full 67.679
_diffrn_reflns_theta_max 68.334
_diffrn_reflns_theta_min 3.266
_exptl_absorpt_coefficient_mu 0.804
_exptl_absorpt_correction_T_max 0.97629
_exptl_absorpt_correction_T_min 0.73996
_exptl_absorpt_correction_type multi-scan
_exptl_absorpt_process_details 'SADABS V2016/2 (Bruker, 2016)'
_exptl_crystal_colour yellow
_exptl_crystal_density_diffrn 1.366
_exptl_crystal_density_method 'not measured'
_exptl_crystal_description needle
_exptl_crystal_F_000 300
_exptl_crystal_size_max 0.529
_exptl_crystal_size_mid 0.082
_exptl_crystal_size_min 0.034
_refine_diff_density_max 0.268
_refine_diff_density_min -0.227
_refine_diff_density_rms 0.053
_refine_ls_abs_structure_details
;
 Flack x determined using 1069 quotients [(I+)-(I-)]/[(I+)+(I-)]
 (Parsons, Flack and Wagner, Acta Cryst. B69 (2013) 249-259).
;
_refine_ls_abs_structure_Flack 0.2(2)
_refine_ls_extinction_method none
_refine_ls_goodness_of_fit_ref 1.065
_refine_ls_hydrogen_treatment mixed
_refine_ls_matrix_type full
_refine_ls_number_parameters 197
_refine_ls_number_reflns 2503
_refine_ls_number_restraints 1
_refine_ls_restrained_S_all 1.065
_refine_ls_R_factor_all 0.0471
_refine_ls_R_factor_gt 0.0459
_refine_ls_shift/su_max 0.000
_refine_ls_shift/su_mean 0.000
_refine_ls_structure_factor_coef Fsqd
_refine_ls_weighting_details 'w=1/[\s^2^(Fo^2^)+(0.0882P)^2^+0.0660P] where P=(Fo^2^+2Fc^2^)/3'
_refine_ls_weighting_scheme calc
_refine_ls_wR_factor_gt 0.1259
_refine_ls_wR_factor_ref 0.1272
_reflns_Friedel_coverage 0.878
_reflns_Friedel_fraction_full 0.973
_reflns_Friedel_fraction_max 0.969
_reflns_number_gt 2409
_reflns_number_total 2503
_reflns_threshold_expression 'I > 2\s(I)'
_cod_data_source_file d1sc02061g2.cif
_cod_data_source_block 20100_a
_cod_original_sg_symbol_H-M 'P 21'
_cod_database_code 1562896
_shelx_shelxl_version_number 2018/3
_shelx_space_group_comment
;
The symmetry employed for this shelxl refinement is uniquely defined
by the following loop, which should always be used as a source of
symmetry information in preference to the above space-group names.
They are only intended as comments.
;
_shelx_estimated_absorpt_t_min 0.676
_shelx_estimated_absorpt_t_max 0.973

loop_
_space_group_symop_operation_xyz
'x, y, z'
'-x, y+1/2, -z'

loop_
_atom_site_label
_atom_site_type_symbol
_atom_site_fract_x
_atom_site_fract_y
_atom_site_fract_z
_atom_site_U_iso_or_equiv
_atom_site_adp_type
_atom_site_occupancy
_atom_site_site_symmetry_order
_atom_site_calc_flag
_atom_site_refinement_flags_posn
_atom_site_refinement_flags_adp
_atom_site_refinement_flags_occupancy
_atom_site_disorder_assembly
_atom_site_disorder_group
O1 O 0.6858(4) 0.5547(2) 0.39601(16) 0.0221(5) Uani 1 1 d . . . . .
O2 O -0.1242(5) 0.3702(2) 0.20838(17) 0.0236(5) Uani 1 1 d . . . . .
O3 O -0.0027(6) 0.2903(2) 0.0737(2) 0.0372(7) Uani 1 1 d . . . . .
N1 N 0.2450(6) 0.5243(2) 0.30486(19) 0.0172(6) Uani 1 1 d . . . . .
H1 H 0.065(10) 0.502(4) 0.314(3) 0.026 Uiso 1 1 d . U . . .
N2 N 0.2733(6) 0.5533(3) 0.47164(19) 0.0191(6) Uani 1 1 d . . . . .
H2 H 0.089(10) 0.551(4) 0.464(3) 0.029 Uiso 1 1 d . U . . .
N3 N 0.0219(6) 0.3703(2) 0.13853(19) 0.0213(6) Uani 1 1 d . . . . .
C1 C 0.4192(6) 0.5457(3) 0.3933(2) 0.0162(6) Uani 1 1 d . . . . .
C2 C 0.3345(6) 0.5390(3) 0.2114(2) 0.0162(6) Uani 1 1 d . . . . .
C3 C 0.2281(6) 0.4677(3) 0.1292(2) 0.0178(6) Uani 1 1 d . . . . .
C4 C 0.3162(7) 0.4854(3) 0.0364(2) 0.0234(7) Uani 1 1 d . . . . .
H4 H 0.242205 0.435037 -0.017094 0.028 Uiso 1 1 calc R U . . .
C5 C 0.5108(7) 0.5759(4) 0.0214(2) 0.0264(7) Uani 1 1 d . . . . .
H5 H 0.568687 0.589318 -0.042507 0.032 Uiso 1 1 calc R U . . .
C6 C 0.6215(7) 0.6473(3) 0.1009(3) 0.0231(7) Uani 1 1 d . . . . .
H6 H 0.758278 0.709045 0.091443 0.028 Uiso 1 1 calc R U . . .
C7 C 0.5343(6) 0.6294(3) 0.1938(2) 0.0193(6) Uani 1 1 d . . . . .
H7 H 0.611918 0.679565 0.246896 0.023 Uiso 1 1 calc R U . . .
C8 C 0.4165(6) 0.5739(3) 0.5719(2) 0.0180(6) Uani 1 1 d . . . . .
H8 H 0.605742 0.529732 0.578072 0.022 Uiso 1 1 calc R U . . .
C9 C 0.2298(6) 0.5176(3) 0.6450(2) 0.0166(6) Uani 1 1 d . . . . .
C10 C 0.1258(7) 0.3996(3) 0.6295(2) 0.0198(7) Uani 1 1 d . . . . .
H10 H 0.174023 0.355154 0.573912 0.024 Uiso 1 1 calc R U . . .
C11 C -0.0469(7) 0.3465(3) 0.6944(2) 0.0228(7) Uani 1 1 d . . . . .
H11 H -0.117837 0.266569 0.682696 0.027 Uiso 1 1 calc R U . . .
C12 C -0.1159(7) 0.4103(3) 0.7764(2) 0.0242(7) Uani 1 1 d . . . . .
H12 H -0.234888 0.374420 0.820811 0.029 Uiso 1 1 calc R U . . .
C13 C -0.0106(7) 0.5261(3) 0.7929(2) 0.0237(7) Uani 1 1 d . . . . .
H13 H -0.056033 0.569724 0.849277 0.028 Uiso 1 1 calc R U . . .
C14 C 0.1609(6) 0.5795(3) 0.7279(2) 0.0197(6) Uani 1 1 d . . . . .
H14 H 0.231998 0.659373 0.740351 0.024 Uiso 1 1 calc R U . . .
C15 C 0.4812(8) 0.7081(3) 0.5884(2) 0.0281(8) Uani 1 1 d . . . . .
H15A H 0.597460 0.737579 0.537546 0.042 Uiso 1 1 calc R U . . .
H15B H 0.589151 0.719711 0.653833 0.042 Uiso 1 1 calc R U . . .
H15C H 0.298723 0.753409 0.584546 0.042 Uiso 1 1 calc R U . . .

loop_
_atom_site_aniso_label
_atom_site_aniso_U_11
_atom_site_aniso_U_22
_atom_site_aniso_U_33
_atom_site_aniso_U_23
_atom_site_aniso_U_13
_atom_site_aniso_U_12
O1 0.0083(11) 0.0373(14) 0.0208(11) 0.0011(10) 0.0019(7) -0.0005(9)
O2 0.0190(12) 0.0232(12) 0.0292(12) 0.0007(9) 0.0047(9) -0.0027(8)
O3 0.0515(18) 0.0232(13) 0.0367(15) -0.0144(11) 0.0042(12) -0.0080(11)
N1 0.0082(12) 0.0238(14) 0.0199(13) 0.0022(10) 0.0027(9) -0.0002(9)
N2 0.0061(13) 0.0310(15) 0.0198(13) 0.0020(11) -0.0005(9) 0.0016(10)
N3 0.0215(14) 0.0173(13) 0.0247(14) -0.0029(11) 0.0005(10) 0.0014(10)
C1 0.0101(15) 0.0168(15) 0.0218(15) 0.0016(11) 0.0020(10) 0.0011(10)
C2 0.0116(14) 0.0183(14) 0.0189(14) 0.0002(12) 0.0032(10) 0.0055(10)
C3 0.0151(16) 0.0158(14) 0.0220(15) -0.0007(12) -0.0002(11) 0.0016(11)
C4 0.0239(17) 0.0263(18) 0.0206(16) -0.0019(13) 0.0051(12) 0.0064(13)
C5 0.0249(17) 0.0343(19) 0.0210(16) 0.0010(14) 0.0076(13) 0.0062(14)
C6 0.0160(17) 0.0250(17) 0.0290(17) 0.0029(13) 0.0055(12) 0.0005(11)
C7 0.0139(15) 0.0206(15) 0.0235(16) 0.0020(12) 0.0026(11) 0.0002(12)
C8 0.0120(14) 0.0231(16) 0.0185(14) 0.0005(12) -0.0003(10) 0.0005(11)
C9 0.0080(14) 0.0194(15) 0.0217(15) 0.0012(12) -0.0015(10) 0.0031(10)
C10 0.0174(16) 0.0163(15) 0.0256(16) -0.0013(12) 0.0020(12) 0.0032(11)
C11 0.0185(16) 0.0185(16) 0.0309(17) 0.0045(13) 0.0009(12) 0.0001(12)
C12 0.0169(16) 0.0310(18) 0.0253(17) 0.0084(14) 0.0049(12) -0.0017(12)
C13 0.0238(17) 0.0282(17) 0.0198(16) -0.0028(13) 0.0048(12) 0.0007(13)
C14 0.0174(15) 0.0192(14) 0.0226(15) 0.0001(12) 0.0021(11) 0.0001(11)
C15 0.032(2) 0.0268(19) 0.0261(17) 0.0023(14) 0.0061(14) -0.0116(14)

loop_
_atom_type_symbol
_atom_type_description
_atom_type_scat_dispersion_real
_atom_type_scat_dispersion_imag
_atom_type_scat_source
C C 0.0181 0.0091 'International Tables Vol C Tables 4.2.6.8 and 6.1.1.4'
H H 0.0000 0.0000 'International Tables Vol C Tables 4.2.6.8 and 6.1.1.4'
N N 0.0311 0.0180 'International Tables Vol C Tables 4.2.6.8 and 6.1.1.4'
O O 0.0492 0.0322 'International Tables Vol C Tables 4.2.6.8 and 6.1.1.4'

loop_
_exptl_crystal_face_index_h
_exptl_crystal_face_index_k
_exptl_crystal_face_index_l
_exptl_crystal_face_perp_dist
0.00 1.00 1.00 0.0170
0.00 1.00 0.00 0.0170
0.00 -1.00 0.00 0.0410
1.00 0.00 0.00 0.3220
-1.00 0.00 0.00 0.5100
0.00 0.00 1.00 0.0130
0.00 0.00 -1.00 0.0170

loop_
_geom_angle_atom_site_label_1
_geom_angle_atom_site_label_2
_geom_angle_atom_site_label_3
_geom_angle
_geom_angle_site_symmetry_1
_geom_angle_site_symmetry_3
_geom_angle_publ_flag
C2 N1 C1 124.5(2) . . ?
C2 N1 H1 123(3) . . ?
C1 N1 H1 113(3) . . ?
C1 N2 C8 122.6(3) . . ?
C1 N2 H2 120(3) . . ?
C8 N2 H2 118(3) . . ?
O2 N3 O3 122.3(3) . . ?
O2 N3 C3 119.6(2) . . ?
O3 N3 C3 118.2(3) . . ?
O1 C1 N2 124.7(3) . . ?
O1 C1 N1 121.4(3) . . ?
N2 C1 N1 114.0(3) . . ?
N1 C2 C7 120.7(3) . . ?
N1 C2 C3 123.1(3) . . ?
C7 C2 C3 116.2(3) . . ?
C4 C3 C2 122.1(3) . . ?
C4 C3 N3 116.7(3) . . ?
C2 C3 N3 121.2(3) . . ?
C5 C4 C3 120.3(3) . . ?
C5 C4 H4 119.9 . . ?
C3 C4 H4 119.9 . . ?
C4 C5 C6 119.1(3) . . ?
C4 C5 H5 120.4 . . ?
C6 C5 H5 120.4 . . ?
C7 C6 C5 120.6(3) . . ?
C7 C6 H6 119.7 . . ?
C5 C6 H6 119.7 . . ?
C6 C7 C2 121.7(3) . . ?
C6 C7 H7 119.2 . . ?
C2 C7 H7 119.2 . . ?
N2 C8 C9 108.2(2) . . ?
N2 C8 C15 110.4(3) . . ?
C9 C8 C15 114.7(3) . . ?
N2 C8 H8 107.7 . . ?
C9 C8 H8 107.7 . . ?
C15 C8 H8 107.7 . . ?
C14 C9 C10 118.3(3) . . ?
C14 C9 C8 122.0(3) . . ?
C10 C9 C8 119.6(3) . . ?
C11 C10 C9 120.8(3) . . ?
C11 C10 H10 119.6 . . ?
C9 C10 H10 119.6 . . ?
C12 C11 C10 120.0(3) . . ?
C12 C11 H11 120.0 . . ?
C10 C11 H11 120.0 . . ?
C13 C12 C11 119.5(3) . . ?
C13 C12 H12 120.3 . . ?
C11 C12 H12 120.3 . . ?
C12 C13 C14 120.6(3) . . ?
C12 C13 H13 119.7 . . ?
C14 C13 H13 119.7 . . ?
C13 C14 C9 120.7(3) . . ?
C13 C14 H14 119.7 . . ?
C9 C14 H14 119.7 . . ?
C8 C15 H15A 109.5 . . ?
C8 C15 H15B 109.5 . . ?
H15A C15 H15B 109.5 . . ?
C8 C15 H15C 109.5 . . ?
H15A C15 H15C 109.5 . . ?
H15B C15 H15C 109.5 . . ?

loop_
_geom_bond_atom_site_label_1
_geom_bond_atom_site_label_2
_geom_bond_distance
_geom_bond_site_symmetry_2
_geom_bond_publ_flag
O1 C1 1.238(4) . ?
O2 N3 1.228(4) . ?
O3 N3 1.245(4) . ?
N1 C2 1.392(4) . ?
N1 C1 1.394(4) . ?
N1 H1 0.89(5) . ?
N2 C1 1.328(4) . ?
N2 C8 1.467(4) . ?
N2 H2 0.85(5) . ?
N3 C3 1.455(4) . ?
C2 C7 1.401(4) . ?
C2 C3 1.412(4) . ?
C3 C4 1.385(4) . ?
C4 C5 1.377(5) . ?
C4 H4 0.9500 . ?
C5 C6 1.391(5) . ?
C5 H5 0.9500 . ?
C6 C7 1.384(4) . ?
C6 H6 0.9500 . ?
C7 H7 0.9500 . ?
C8 C9 1.523(4) . ?
C8 C15 1.525(5) . ?
C8 H8 1.0000 . ?
C9 C14 1.388(4) . ?
C9 C10 1.398(4) . ?
C10 C11 1.387(5) . ?
C10 H10 0.9500 . ?
C11 C12 1.387(5) . ?
C11 H11 0.9500 . ?
C12 C13 1.379(5) . ?
C12 H12 0.9500 . ?
C13 C14 1.386(5) . ?
C13 H13 0.9500 . ?
C14 H14 0.9500 . ?
C15 H15A 0.9800 . ?
C15 H15B 0.9800 . ?
C15 H15C 0.9800 . ?

loop_
_geom_hbond_atom_site_label_D
_geom_hbond_atom_site_label_H
_geom_hbond_atom_site_label_A
_geom_hbond_distance_DH
_geom_hbond_distance_HA
_geom_hbond_distance_DA
_geom_hbond_angle_DHA
_geom_hbond_site_symmetry_A
_geom_hbond_publ_flag
N1 H1 O1 0.89(5) 2.26(4) 3.018(3) 143(4) 1_455 yes
N1 H1 O2 0.89(5) 2.17(4) 2.656(4) 114(3) . yes
N2 H2 O1 0.85(5) 1.99(5) 2.805(3) 159(4) 1_455 yes

loop_
_geom_torsion_atom_site_label_1
_geom_torsion_atom_site_label_2
_geom_torsion_atom_site_label_3
_geom_torsion_atom_site_label_4
_geom_torsion
_geom_torsion_site_symmetry_1
_geom_torsion_site_symmetry_2
_geom_torsion_site_symmetry_3
_geom_torsion_site_symmetry_4
_geom_torsion_publ_flag
C8 N2 C1 O1 0.2(5) . . . . ?
C8 N2 C1 N1 179.2(3) . . . . ?
C2 N1 C1 O1 -15.8(5) . . . . ?
C2 N1 C1 N2 165.2(3) . . . . ?
C1 N1 C2 C7 -33.1(4) . . . . ?
C1 N1 C2 C3 148.4(3) . . . . ?
N1 C2 C3 C4 178.8(3) . . . . ?
C7 C2 C3 C4 0.2(4) . . . . ?
N1 C2 C3 N3 -2.0(4) . . . . ?
C7 C2 C3 N3 179.4(3) . . . . ?
O2 N3 C3 C4 -159.9(3) . . . . ?
O3 N3 C3 C4 19.0(4) . . . . ?
O2 N3 C3 C2 20.8(4) . . . . ?
O3 N3 C3 C2 -160.2(3) . . . . ?
C2 C3 C4 C5 -0.9(5) . . . . ?
N3 C3 C4 C5 179.9(3) . . . . ?
C3 C4 C5 C6 1.3(5) . . . . ?
C4 C5 C6 C7 -1.0(5) . . . . ?
C5 C6 C7 C2 0.4(5) . . . . ?
N1 C2 C7 C6 -178.6(3) . . . . ?
C3 C2 C7 C6 0.0(4) . . . . ?
C1 N2 C8 C9 -152.3(3) . . . . ?
C1 N2 C8 C15 81.4(4) . . . . ?
N2 C8 C9 C14 -132.7(3) . . . . ?
C15 C8 C9 C14 -8.9(4) . . . . ?
N2 C8 C9 C10 48.1(4) . . . . ?
C15 C8 C9 C10 171.8(3) . . . . ?
C14 C9 C10 C11 1.3(4) . . . . ?
C8 C9 C10 C11 -179.4(3) . . . . ?
C9 C10 C11 C12 -0.7(5) . . . . ?
C10 C11 C12 C13 -0.3(5) . . . . ?
C11 C12 C13 C14 0.6(5) . . . . ?
C12 C13 C14 C9 0.1(5) . . . . ?
C10 C9 C14 C13 -1.0(4) . . . . ?
C8 C9 C14 C13 179.7(3) . . . . ?
